data_1567924
loop_
_publ_author_name
'Kynman, Amy E.'
'Elghanayan, Luca'
'Desnoyer, Addison'
'Yang, Yan'
'Severy, Laurent'
'Di Giuseppe, Andrea'
'Tilley, T. Don'
'Maron, Laurent'
'Arnold, Polly Louise'

_publ_section_title
;
 Controlled monodefluorination and alkylation of C(sp3)-F Bonds by
 Lanthanide Photocatalysts: Importance of Metal -- Ligand Cooperativity
;
_journal_name_full 'Chemical Science'
_journal_paper_doi 10.1039/D2SC04192H
_journal_year 2022
_chemical_formula_moiety 'C38 H55 La N2 O, C7 H8'
_chemical_formula_sum 'C45 H63 La N2 O'
_chemical_formula_weight 786.88
_chemical_properties_physical Air-sensitive,Moisture-sensitive
_space_group_crystal_system monoclinic
_space_group_IT_number 14
_space_group_name_Hall '-P 2ybc'
_space_group_name_H-M_alt 'P 1 21/c 1'
_atom_sites_solution_hydrogens geom
_atom_sites_solution_primary dual
_audit_creation_date 2021-11-02
_audit_creation_method
;
Olex2 1.3
(compiled 2020.11.12 svn.r5f609507 for OlexSys, GUI svn.r6408)
;
_audit_update_record
;
2021-11-09 deposited with the CCDC.	2022-11-07 downloaded from the CCDC.
;
_cell_angle_alpha 90
_cell_angle_beta 113.5670(10)
_cell_angle_gamma 90
_cell_formula_units_Z 4
_cell_length_a 13.30050(10)
_cell_length_b 22.02780(10)
_cell_length_c 15.63480(10)
_cell_measurement_reflns_used 110335
_cell_measurement_temperature 100.01(10)
_cell_measurement_theta_max 77.2670
_cell_measurement_theta_min 3.6260
_cell_volume 4198.63(6)
_computing_cell_refinement 'CrysAlisPro 1.171.41.116a (Rigaku OD, 2021)'
_computing_data_collection 'CrysAlisPro 1.171.41.116a (Rigaku OD, 2021)'
_computing_data_reduction 'CrysAlisPro 1.171.41.116a (Rigaku OD, 2021)'
_computing_molecular_graphics 'Olex2 1.3 (Dolomanov et al., 2009)'
_computing_publication_material 'Olex2 1.3 (Dolomanov et al., 2009)'
_computing_structure_refinement 'SHELXL 2018/3 (Sheldrick, 2015)'
_computing_structure_solution 'SHELXT 2018/2 (Sheldrick, 2018)'
_diffrn_ambient_environment N~2~
_diffrn_ambient_temperature 100.01(10)
_diffrn_detector 'Hybrid Pixel Array Detector'
_diffrn_detector_area_resol_mean 10.0000
_diffrn_detector_type HyPix
_diffrn_measured_fraction_theta_full 1.000
_diffrn_measured_fraction_theta_max 0.994
_diffrn_measurement_details
;
List of Runs (angles in degrees, time in seconds):

  # Type    Start    End  Width  t~exp~   \w     \q     \k     \f   Frames
#--------------------------------------------------------------------------
  1  \w    -79.00  25.00   0.50    0.13    --  -47.95  95.00 -93.00  208
  2  \w     -9.00  79.00   0.50    0.13    --   47.95 -95.00 156.00  176
  3  \w   -159.00 -83.00   0.50    0.50    --  -86.25 -95.00 156.00  152
  4  \w    -79.00 -13.00   0.50    0.50    --  -86.25  95.00 -93.00  132
  5  \w     35.00 105.00   0.50    0.50    --  107.75 -95.00 156.00  140
  6  \w    124.00 177.00   0.50    0.50    --  107.75  95.00 -93.00  106
  7  \w    -20.00   7.00   0.50    0.13    --   14.00 100.00-117.37   54
  8  \w     -7.00  20.00   0.50    0.13    --   18.00  83.00  38.42   54
  9  \w      5.00  30.00   0.50    0.13    --   26.00  72.00 129.21   50
 10  \w      5.00  30.00   0.50    0.13    --   26.00  72.00  25.75   50
 11  \w     14.00  40.00   0.50    0.13    --   30.00  65.00 -21.97   52
 12  \w     12.00  37.00   0.50    0.13    --   30.00  67.00 -73.41   50
 13  \w     22.00  47.00   0.50    0.13    --   38.00  61.00-152.68   50
 14  \w     22.00  49.00   0.50    0.13    --   38.00  60.00  85.44   54
 15  \w     23.00  48.00   0.50    0.13    --   38.00  60.00  21.03   50
 16  \w     22.00  47.00   0.50    0.13    --   38.00  61.00 136.07   50
 17  \w     22.00  47.00   0.50    0.13    --   38.00  60.00-113.96   50
 18  \w     22.00  47.00   0.50    0.13    --   38.00  61.00 166.52   50
 19  \w    -52.00 -26.00   0.50    0.13    --  -42.00 -59.00-116.82   52
 20  \w    -51.00 -26.00   0.50    0.13    --  -42.00 -59.00-156.92   50
 21  \w    -40.00  25.00   0.50    0.13    --  -47.95  37.00-180.00  130
 22  \w    -24.00  13.00   0.50    0.13    --   47.95 -19.00 -90.00   74
 23  \w     53.00  95.00   0.50    0.13    --   47.95-125.00-120.00   84
 24  \w     37.00  63.00   0.50    0.13    --   47.95  55.00-129.77   52
 25  \w   -120.00 -93.00   0.50    0.13    --  -50.00 -56.00-169.84   54
 26  \w    -63.00 -35.00   0.50    0.13    --  -50.00 -56.00-169.84   56
 27  \w     36.00  62.00   0.50    0.13    --   50.00  56.00 -94.43   52
 28  \w    -64.00 -39.00   0.50    0.13    --  -54.00 -55.00 103.49   50
 29  \w    -77.00 -40.00   0.50    0.13    --  -54.00 -54.00-131.60   74
 30  \w   -124.00 -88.00   0.50    0.13    --  -54.00 -54.00-131.60   72
 31  \w     40.00  78.00   0.50    0.13    --   54.00  56.00 105.93   76
 32  \w    -70.00 -43.00   0.50    0.13    --  -58.00 -56.00 -86.51   54
 33  \w    -79.00 -43.00   0.50    0.13    --  -58.00 -55.00  88.99   72
 34  \w    -97.00 -44.00   0.50    0.13    --  -58.00 -53.00   7.45  106
 35  \w     45.00  79.00   0.50    0.13    --   58.00  55.00  50.56   68
 36  \w    104.00 130.00   0.50    0.13    --   58.00  56.00  26.91   52
 37  \w     43.00  77.00   0.50    0.13    --   58.00  56.00  26.91   68
 38  \w    -83.00 -48.00   0.50    0.13    --  -62.00 -54.00 140.46   70
 39  \w     49.00  74.00   0.50    0.13    --   62.00  55.00 -27.61   50
 40  \w     89.00 115.00   0.50    0.13    --   62.00  55.00 -27.61   52
 41  \w    -78.00 -52.00   0.50    0.13    --  -66.00 -55.00  76.55   52
 42  \w     52.00  78.00   0.50    0.13    --   66.00  55.00  55.90   52
 43  \w    -89.00 -58.00   0.50    0.50    --  -70.00 -55.00 -43.49   62
 44  \w     55.00  81.00   0.50    0.13    --   70.00  56.00-118.46   52
 45  \w    -84.00 -55.00   0.50    0.50    --  -70.00 -55.00  72.19   58
 46  \w    -85.00 -59.00   0.50    0.50    --  -74.00 -55.00  44.16   52
 47  \w    -85.00 -59.00   0.50    0.50    --  -74.00 -55.00  18.85   52
 48  \w    -92.00 -60.00   0.50    0.50    --  -74.00 -54.00 -51.99   64
 49  \w    -93.00 -63.00   0.50    0.50    --  -78.00 -56.00-161.60   60
 50  \w    -89.00 -63.00   0.50    0.50    --  -78.00 -56.00-116.70   52
 51  \w    -93.00 -63.00   0.50    0.50    --  -78.00 -56.00 -25.09   60
 52  \w    -91.00 -63.00   0.50    0.50    --  -78.00 -56.00-136.98   56
 53  \w    -89.00 -63.00   0.50    0.50    --  -78.00 -56.00 111.70   52
 54  \w    -89.00 -63.00   0.50    0.50    --  -78.00 -56.00 147.40   52
 55  \w    -91.00 -63.00   0.50    0.50    --  -78.00 -55.00  12.48   56
 56  \w    -88.00 -63.00   0.50    0.50    --  -78.00 -56.00  68.34   50
 57  \w   -104.00 -68.00   0.50    0.50    --  -82.00 -55.00 -48.00   72
 58  \w    -93.00 -67.00   0.50    0.50    --  -82.00 -55.00 160.17   52
 59  \w    -93.00 -67.00   0.50    0.50    --  -82.00 -55.00 175.02   52
 60  \w    -92.00 -67.00   0.50    0.50    --  -82.00 -55.00 -95.91   50
 61  \w    -94.00 -67.00   0.50    0.50    --  -82.00 -55.00 105.13   54
 62  \w   -110.00 -68.00   0.50    0.50    --  -82.00 -53.00 -11.02   84
 63  \w    -92.00 -67.00   0.50    0.50    --  -82.00 -55.00 -73.29   50
 64  \w    -96.00 -71.00   0.50    0.50    --  -86.00 -55.00 144.38   50
 65  \w   -153.00-126.00   0.50    0.50    --  -86.00 -55.00-113.57   54
 66  \w   -112.00 -71.00   0.50    0.50    --  -86.00 -55.00-113.57   82
 67  \w    -98.00 -72.00   0.50    0.50    --  -86.25 -53.00 155.94   52
 68  \w   -122.00 -72.00   0.50    0.50    --  -86.25 -55.00   8.51  100
 69  \w   -100.00 -74.00   0.50    0.50    --  -86.25 -55.00 138.18   52
 70  \w   -104.00 -72.00   0.50    0.50    --  -86.25 -54.00  41.54   64
 71  \w    -98.00 -72.00   0.50    0.50    --  -86.25 -52.00  51.09   52
 72  \w    -97.00 -72.00   0.50    0.50    --  -86.25 -55.00 -97.48   50
 73  \w    -98.00 -72.00   0.50    0.50    --  -86.25 -54.00  82.91   52
 74  \w    -98.00 -72.00   0.50    0.50    --  -86.25 -55.00 -20.18   52
 75  \w   -104.00 -72.00   0.50    0.50    --  -86.25 -51.00 -65.80   64
 76  \w   -105.00 -72.00   0.50    0.50    --  -86.25 -54.00 -53.47   66
 77  \w    -99.00 -73.00   0.50    0.50    --  -86.25 -54.00-155.92   52
 78  \w    -98.00 -72.00   0.50    0.50    --  -86.25 -55.00 -76.04   52
 79  \w   -153.00-126.00   0.50    0.50    --  -86.25 -54.00-155.92   54
 80  \w   -159.00-109.00   0.50    0.50    --  -86.25 -55.00 -20.18  100
 81  \w     82.00 107.00   0.50    0.50    --   94.00-103.00 -86.42   50
 82  \w     28.00  64.00   0.50    0.50    --   94.00-103.00 -86.42   72
 83  \w     96.00 122.00   0.50    0.50    --  107.75  45.00 150.00   52
 84  \w    100.00 176.00   0.50    0.50    --  107.75 125.00 -30.00  152
 85  \w     35.00  69.00   0.50    0.50    --  107.75 -61.00 -90.00   68
 86  \w    145.00 178.00   0.50    0.50    --  107.75  61.00  30.00   66
 87  \w     74.00 111.00   0.50    0.50    --  107.75-125.00   0.00   74
 88  \w     37.00  63.00   0.50    0.50    --  107.75-125.00   0.00   52
 89  \w     91.00 140.00   0.50    0.50    --  107.75  61.00  30.00   98
 90  \w     97.00 123.00   0.50    0.50    --  107.75  45.00  90.00   52
 91  \w     91.00 178.00   0.50    0.50    --  107.75  61.00 120.00  174
 92  \w     65.00  97.00   0.50    0.50    --  107.75 -94.00  30.00   64
 93  \w    140.00 178.00   0.50    0.50    --  107.75  45.00  60.00   76
 94  \w     81.00 106.00   0.50    0.50    --  107.75 -94.00  60.00   50
 95  \w     36.00  69.00   0.50    0.50    --  107.75 -94.00  60.00   66
 96  \w    144.00 177.00   0.50    0.50    --  107.75  61.00-120.00   66
 97  \w     48.00  73.00   0.50    0.50    --  107.75 -61.00-120.00   50
 98  \w    147.00 174.00   0.50    0.50    --  107.75  61.00 -60.00   54
 99  \w     91.00 127.00   0.50    0.50    --  107.75  61.00-120.00   72
100  \w     35.00  61.00   0.50    0.50    --  107.75 -94.00  30.00   52
101  \w     91.00 120.00   0.50    0.50    --  107.75  61.00 -60.00   58
102  \w     96.00 130.00   0.50    0.50    --  107.75  45.00 120.00   68
103  \w    140.00 165.00   0.50    0.50    --  107.75  61.00-180.00   50
104  \w    132.00 178.00   0.50    0.50    --  107.75  45.00 -60.00   92
105  \w     35.00 112.00   0.50    0.50    --  107.75-125.00-120.00  154
106  \w     91.00 128.00   0.50    0.50    --  107.75  61.00-180.00   74
107  \w     35.00 105.00   0.50    0.50    --  107.75 -94.00   0.00  140
108  \w     96.00 126.00   0.50    0.50    --  107.75  45.00 -60.00   60
109  \w     68.00 106.00   0.50    0.50    --  107.75 -94.00 -90.00   76
110  \w     35.00 106.00   0.50    0.50    --  107.75 -94.00 -30.00  142
111  \w     96.00 123.00   0.50    0.50    --  107.75  45.00  60.00   54
112  \w     91.00 148.00   0.50    0.50    --  107.75  61.00  60.00  114
113  \w     94.00 142.00   0.50    0.50    --  107.75  61.00 -90.00   96
114  \w    146.00 171.00   0.50    0.50    --  107.75  45.00-180.00   50
115  \w    151.00 177.00   0.50    0.50    --  107.75  61.00   0.00   52
116  \w    127.00 158.00   0.50    0.50    --  107.75  45.00   0.00   62
117  \w     95.00 124.00   0.50    0.50    --  107.75  45.00   0.00   58
118  \w     91.00 134.00   0.50    0.50    --  107.75  61.00   0.00   86
119  \w     95.00 124.00   0.50    0.50    --  107.75  45.00-180.00   58
120  \w     40.00  66.00   0.50    0.50    --  107.75 -94.00 -90.00   52
121  \w     44.00  72.00   0.50    0.50    --  107.75 -61.00  90.00   56
122  \w     41.00 112.00   0.50    0.50    --  107.75-125.00-150.00  142
123  \w     35.00 108.00   0.50    0.50    --  107.75-109.00  78.63  146
124  \w    137.00 177.00   0.50    0.50    --  107.75  61.00-150.00   80
125  \w     40.00  66.00   0.50    0.50    --  107.75 -61.00   0.00   52
126  \w     91.00 133.00   0.50    0.50    --  107.75  61.00-150.00   84
127  \w    145.00 177.00   0.50    0.50    --  107.75  45.00 -30.00   64
128  \w    138.00 164.00   0.50    0.50    --  107.75  45.00  30.00   52
129  \w    101.00 127.00   0.50    0.50    --  107.75  45.00  30.00   52
130  \w     47.00 106.00   0.50    0.50    --  107.75 -94.00-120.00  118
131  \w    133.00 170.00   0.50    0.50    --  107.75  45.00 -90.00   74
132  \w     95.00 127.00   0.50    0.50    --  107.75  45.00 -90.00   64
133  \w    142.00 175.00   0.50    0.50    --  107.75  45.00-150.00   66
134  \w     91.00 141.00   0.50    0.50    --  107.75  61.00 -30.00  100
135  \w    132.00 158.00   0.50    0.50    --  107.75  45.00-120.00   52
136  \w     96.00 122.00   0.50    0.50    --  107.75  45.00-120.00   52
137  \w    149.00 177.00   0.50    0.50    --  107.75  61.00 150.00   56
138  \w     96.00 130.00   0.50    0.50    --  107.75  45.00-150.00   68
139  \w     95.00 129.00   0.50    0.50    --  107.75  45.00 -30.00   68
140  \w     91.00 145.00   0.50    0.50    --  107.75  61.00 150.00  108
141  \w     35.00 106.00   0.50    0.50    --  107.75 -97.00 163.52  142
142  \w    129.00 165.00   0.50    0.50    --  107.75   0.00-150.00   72
143  \w    138.00 176.00   0.50    0.50    --  107.75  61.00  90.00   76
144  \w     83.00 109.00   0.50    0.50    --  107.75   0.00-150.00   52
145  \w     36.00  76.00   0.50    0.50    --  107.75   0.00-150.00   80
146  \w     80.00 106.00   0.50    0.50    --  107.75 -94.00  90.00   52
147  \w     40.00 105.00   0.50    0.50    --  107.75 -94.00 120.00  130
148  \w    142.00 172.00   0.50    0.50    --  107.75  45.00 150.00   60
149  \w     41.00  74.00   0.50    0.50    --  107.75 -94.00  90.00   66
150  \w     91.00 131.00   0.50    0.50    --  107.75  61.00  90.00   80
151  \w    108.00 159.00   0.50    0.50    --  107.75 125.00-150.00  102
152  \w     45.00  73.00   0.50    0.50    --  107.75 -61.00 -60.00   56
;
_diffrn_measurement_device 'four-circle diffractometer'
_diffrn_measurement_device_type 'XtaLAB Synergy, Dualflex, HyPix'
_diffrn_measurement_method '\w scans'
_diffrn_orient_matrix_type 'CrysAlisPro convention (1999,Acta A55,543-557)'
_diffrn_orient_matrix_UB_11 0.0683416000
_diffrn_orient_matrix_UB_12 0.0555960000
_diffrn_orient_matrix_UB_13 0.0505350000
_diffrn_orient_matrix_UB_21 -0.0384683000
_diffrn_orient_matrix_UB_22 0.0343616000
_diffrn_orient_matrix_UB_23 -0.0934921000
_diffrn_orient_matrix_UB_31 -0.0990186000
_diffrn_orient_matrix_UB_32 0.0248955000
_diffrn_orient_matrix_UB_33 0.0163883000
_diffrn_radiation_monochromator mirror
_diffrn_radiation_probe x-ray
_diffrn_radiation_type 'Cu K\a'
_diffrn_radiation_wavelength 1.54184
_diffrn_reflns_av_R_equivalents 0.0535
_diffrn_reflns_av_unetI/netI 0.0171
_diffrn_reflns_Laue_measured_fraction_full 1.000
_diffrn_reflns_Laue_measured_fraction_max 0.994
_diffrn_reflns_limit_h_max 15
_diffrn_reflns_limit_h_min -16
_diffrn_reflns_limit_k_max 27
_diffrn_reflns_limit_k_min -27
_diffrn_reflns_limit_l_max 19
_diffrn_reflns_limit_l_min -19
_diffrn_reflns_number 163711
_diffrn_reflns_point_group_measured_fraction_full 1.000
_diffrn_reflns_point_group_measured_fraction_max 0.994
_diffrn_reflns_theta_full 67.684
_diffrn_reflns_theta_max 77.435
_diffrn_reflns_theta_min 3.626
_diffrn_source 'micro-focus sealed X-ray tube'
_diffrn_source_type 'PhotonJet (Cu) X-ray Source'
_exptl_absorpt_coefficient_mu 8.101
_exptl_absorpt_correction_T_max 0.768
_exptl_absorpt_correction_T_min 0.368
_exptl_absorpt_correction_type gaussian
_exptl_absorpt_process_details
;
CrysAlisPro 1.171.41.116a (Rigaku Oxford Diffraction, 2021)
Numerical absorption correction based on gaussian integration over
a multifaceted crystal model
Empirical absorption correction using spherical harmonics,
implemented in SCALE3 ABSPACK scaling algorithm.
;
_exptl_crystal_colour 'clear colourless'
_exptl_crystal_colour_lustre clear
_exptl_crystal_colour_primary colourless
_exptl_crystal_density_diffrn 1.245
_exptl_crystal_description block
_exptl_crystal_F_000 1648
_exptl_crystal_size_max 0.154
_exptl_crystal_size_mid 0.133
_exptl_crystal_size_min 0.093
_refine_diff_density_max 0.429
_refine_diff_density_min -0.525
_refine_diff_density_rms 0.054
_refine_ls_extinction_method none
_refine_ls_goodness_of_fit_ref 1.069
_refine_ls_hydrogen_treatment constr
_refine_ls_matrix_type full
_refine_ls_number_parameters 524
_refine_ls_number_reflns 8870
_refine_ls_number_restraints 289
_refine_ls_restrained_S_all 1.058
_refine_ls_R_factor_all 0.0226
_refine_ls_R_factor_gt 0.0214
_refine_ls_shift/su_max 0.003
_refine_ls_shift/su_mean 0.000
_refine_ls_structure_factor_coef Fsqd
_refine_ls_weighting_details 'w=1/[\s^2^(Fo^2^)+(0.0255P)^2^+2.7210P] where P=(Fo^2^+2Fc^2^)/3'
_refine_ls_weighting_scheme calc
_refine_ls_wR_factor_gt 0.0545
_refine_ls_wR_factor_ref 0.0551
_reflns_Friedel_coverage 0.000
_reflns_number_gt 8499
_reflns_number_total 8870
_reflns_threshold_expression 'I > 2\s(I)'
_cod_data_source_file d2sc04192h1.cif
_cod_data_source_block pla21032_p2m
_cod_original_cell_volume 4198.63(5)
_cod_database_code 1567924
_shelx_shelxl_version_number 2018/3
_chemical_oxdiff_formula 'La N2 O C36 H60'
_shelx_space_group_comment
;
The symmetry employed for this shelxl refinement is uniquely defined
by the following loop, which should always be used as a source of
symmetry information in preference to the above space-group names.
They are only intended as comments.
;
_shelx_estimated_absorpt_t_max 0.520
_shelx_estimated_absorpt_t_min 0.368
_reflns_odcompleteness_completeness 99.98
_reflns_odcompleteness_iscentric 1
_reflns_odcompleteness_theta 74.33
_olex2_refinement_description
;
1. Fixed Uiso
 At 1.2 times of:
  All C(H) groups
 At 1.5 times of:
  All C(H,H,H) groups
2. Restrained distances
 C44-C45
 1.51 with sigma of 0.02
 C45-C39 = C45-C43 = C40-C41
 1.39 with sigma of 0.02
 C39-C40 = C41-C42 = C42-C43
 1.38 with sigma of 0.02
 C45-C40
 2.42 with sigma of 0.04
 C39-C41
 2.39 with sigma of 0.04
 C45-C42
 2.41 with sigma of 0.04
 C40-C42 = C41-C43
 2.4 with sigma of 0.04
 C44-C39 = C44-C43
 2.52 with sigma of 0.04
 C45-C39 \\sim C39-C40 \\sim C40-C41 \\sim C41-C42 \\sim C42-C43 \\sim C43-C45
 with sigma of 0.02
 C45-C42 \\sim C45-C40 \\sim C43-C41 \\sim C39-C43 \\sim C40-C42 \\sim C39-C41
 with sigma of 0.04
 C44-C43 \\sim C44-C39
 with sigma of 0.04
 C39-C40 \\sim C4A-C5A
 with sigma of 0.02
 C40-C41 \\sim C5A-C6A
 with sigma of 0.02
 C41-C42 \\sim C6A-C7A
 with sigma of 0.02
 C44-C45 \\sim C2A-C3A
 with sigma of 0.02
 C42-C43 \\sim C7A-C8A
 with sigma of 0.02
 C45-C39 \\sim C3A-C4A
 with sigma of 0.02
 C39-C43 \\sim C4A-C8A
 with sigma of 0.04
 C40-C42 \\sim C5A-C7A
 with sigma of 0.04
 C44-C39 \\sim C2A-C4A
 with sigma of 0.04
 C44-C43 \\sim C2A-C8A
 with sigma of 0.04
 C41-C43 \\sim C6A-C8A
 with sigma of 0.04
 C45-C40 \\sim C3A-C5A
 with sigma of 0.04
 C45-C42 \\sim C3A-C7A
 with sigma of 0.04
 C45-C43 \\sim C3A-C8A
 with sigma of 0.02
 C39-C41 \\sim C4A-C6A
 with sigma of 0.04
3. Restrained planarity
 C44, C45, C39, C40, C41, C42, C43
 with sigma of 0.1
4. Uiso/Uaniso restraints and constraints
C44 \\sim C45 \\sim C39 \\sim C40 \\sim C41 \\sim C42 \\sim C43: within 2A with
sigma of 0.04 and sigma for terminal atoms of 0.08 within 2A
5. Rigid body (RIGU) restrains
 C44, C45, C39, C40, C41, C42, C43
 with sigma for 1-2 distances of 0.004 and sigma for 1-3 distances of 0.004
 C2A, C3A, C4A, C5A, C6A, C7A, C8A
 with sigma for 1-2 distances of 0.002 and sigma for 1-3 distances of 0.002
 C44, C2A, C3A, C45, C8A, C7A, C42, C43, C6A, C5A, C4A, C39, C40, C41
 with sigma for 1-2 distances of 0.002 and sigma for 1-3 distances of 0.002
 C2A, C44, C45, C3A, C8A, C43, C42, C7A, C6A, C41, C5A, C40, C39, C4A
 with sigma for 1-2 distances of 0.002 and sigma for 1-3 distances of 0.002
 C41, C6A, C42, C7A, C43, C8A, C45, C3A, C39, C4A, C40, C5A, C2A, C44
 with sigma for 1-2 distances of 0.002 and sigma for 1-3 distances of 0.002
6. Others
 Sof(C7A)=Sof(H7A)=Sof(C6A)=Sof(H6A)=Sof(C5A)=Sof(H5A)=Sof(C4A)=Sof(H4A)=
 Sof(C8A)=Sof(H8AA)=Sof(C3A)=Sof(C2A)=Sof(H2AA)=Sof(H2AB)=Sof(H2AC)=1-FVAR(1)
 Sof(C44)=Sof(H44A)=Sof(H44B)=Sof(H44C)=Sof(C45)=Sof(C39)=Sof(H39)=Sof(C40)=
 Sof(H40)=Sof(C41)=Sof(H41)=Sof(C42)=Sof(H42)=Sof(C43)=Sof(H43)=FVAR(1)
7.a Ternary CH refined with riding coordinates:
 C18(H18)
7.b Aromatic/amide H refined with riding coordinates:
 C5(H5), C15(H15), C3(H3), C16(H16), C21(H21), C30(H30), C39(H39), C40(H40),
 C41(H41), C42(H42), C43(H43), C7A(H7A), C6A(H6A), C5A(H5A), C4A(H4A), C8A(H8AA)
7.c Idealised Me refined as rotating group:
 C9(H9A,H9B,H9C), C38(H38A,H38B,H38C), C12(H12A,H12B,H12C), C8(H8A,H8B,H8C),
 C10(H10A,H10B,H10C), C19(H19A,H19B,H19C), C36(H36A,H36B,H36C), C37(H37A,H37B,
 H37C), C27(H27A,H27B,H27C), C20(H20A,H20B,H20C), C14(H14A,H14B,H14C), C13(H13A,
 H13B,H13C), C26(H26A,H26B,H26C), C28(H28A,H28B,H28C), C35(H35A,H35B,H35C),
 C29(H29A,H29B,H29C), C44(H44A,H44B,H44C), C2A(H2AA,H2AB,H2AC)
;
_olex2_submission_special_instructions 'No special instructions were received'
_oxdiff_exptl_absorpt_empirical_details
;
Empirical correction (ABSPACK) includes:
- Absorption correction using spherical harmonics
- Frame scaling
;
_oxdiff_exptl_absorpt_empirical_full_max 2.270
_oxdiff_exptl_absorpt_empirical_full_min 0.738

loop_
_space_group_symop_operation_xyz
'x, y, z'
'-x, y+1/2, -z+1/2'
'-x, -y, -z'
'x, -y-1/2, z-1/2'

loop_
_atom_site_label
_atom_site_type_symbol
_atom_site_fract_x
_atom_site_fract_y
_atom_site_fract_z
_atom_site_U_iso_or_equiv
_atom_site_adp_type
_atom_site_occupancy
_atom_site_site_symmetry_order
_atom_site_calc_flag
_atom_site_refinement_flags_posn
_atom_site_refinement_flags_adp
_atom_site_refinement_flags_occupancy
_atom_site_disorder_assembly
_atom_site_disorder_group
La1 La 0.74793(2) 0.39530(2) 0.75988(2) 0.01811(4) Uani 1 1 d . . . . .
O1 O 0.66497(9) 0.48951(5) 0.74848(8) 0.0212(2) Uani 1 1 d . . . . .
N1 N 0.49253(11) 0.43883(6) 0.59103(9) 0.0197(3) Uani 1 1 d . . . . .
N2 N 0.55332(12) 0.38514(6) 0.50777(10) 0.0213(3) Uani 1 1 d . . . . .
C6 C 0.47460(14) 0.46779(7) 0.66619(11) 0.0197(3) Uani 1 1 d . . . . .
C5 C 0.36833(14) 0.46768(8) 0.66145(12) 0.0218(3) Uani 1 1 d . . . . .
H5 H 0.313143 0.445758 0.612899 0.026 Uiso 1 1 calc R U . . .
C32 C 0.60109(15) 0.30625(8) 0.77949(12) 0.0249(4) Uani 1 1 d . . . . .
C15 C 0.41865(14) 0.44513(8) 0.49894(12) 0.0231(3) Uani 1 1 d . . . . .
H15 H 0.353619 0.468886 0.476996 0.028 Uiso 1 1 calc R U . . .
C33 C 0.63289(15) 0.34237(8) 0.86144(12) 0.0248(4) Uani 1 1 d . . . . .
C31 C 0.69369(15) 0.27309(8) 0.78269(12) 0.0249(4) Uani 1 1 d . . . . .
C3 C 0.42500(14) 0.53163(8) 0.79442(12) 0.0227(3) Uani 1 1 d . . . . .
H3 H 0.407285 0.554983 0.837580 0.027 Uiso 1 1 calc R U . . .
C2 C 0.53349(14) 0.53204(7) 0.80294(11) 0.0208(3) Uani 1 1 d . . . . .
C16 C 0.45653(15) 0.41122(8) 0.44662(12) 0.0246(3) Uani 1 1 d . . . . .
H16 H 0.423448 0.406182 0.380809 0.030 Uiso 1 1 calc R U . . .
C17 C 0.57724(14) 0.40147(7) 0.59751(12) 0.0201(3) Uani 1 1 d . . . . .
C25 C 0.92740(15) 0.36083(9) 0.71492(14) 0.0309(4) Uani 1 1 d . . . . .
C24 C 0.97430(14) 0.38422(8) 0.80689(14) 0.0266(4) Uani 1 1 d . . . . .
C34 C 0.74585(15) 0.33157(8) 0.91543(12) 0.0255(4) Uani 1 1 d . . . . .
C4 C 0.34076(14) 0.49897(8) 0.72625(12) 0.0226(3) Uani 1 1 d . . . . .
C23 C 0.95281(14) 0.44778(8) 0.80153(13) 0.0245(3) Uani 1 1 d . . . . .
C22 C 0.89457(14) 0.46340(8) 0.70680(13) 0.0260(4) Uani 1 1 d . . . . .
C7 C 0.62198(14) 0.57013(8) 0.87881(12) 0.0244(3) Uani 1 1 d . . . . .
C21 C 0.87800(15) 0.40966(10) 0.65413(13) 0.0305(4) Uani 1 1 d . . . . .
H21 H 0.839769 0.406744 0.588342 0.037 Uiso 1 1 calc R U . . .
C30 C 0.78270(15) 0.28879(8) 0.86669(12) 0.0254(4) Uani 1 1 d . . . . .
H30 H 0.855159 0.273229 0.887040 0.030 Uiso 1 1 calc R U . . .
C11 C 0.22439(15) 0.49419(9) 0.72356(13) 0.0271(4) Uani 1 1 d . . . . .
C1 C 0.56221(13) 0.49641(7) 0.73996(11) 0.0193(3) Uani 1 1 d . . . . .
C9 C 0.67540(17) 0.61421(9) 0.83297(14) 0.0324(4) Uani 1 1 d . . . . .
H9A H 0.708088 0.591111 0.796975 0.049 Uiso 1 1 calc R U . . .
H9B H 0.732581 0.637725 0.881458 0.049 Uiso 1 1 calc R U . . .
H9C H 0.619540 0.641861 0.791300 0.049 Uiso 1 1 calc R U . . .
C18 C 0.61824(15) 0.34099(8) 0.48085(12) 0.0260(4) Uani 1 1 d . . . . .
H18 H 0.685064 0.330775 0.537767 0.031 Uiso 1 1 calc R U . . .
C38 C 0.81367(19) 0.35736(10) 1.01073(13) 0.0368(5) Uani 1 1 d . . . . .
H38A H 0.889593 0.343252 1.031150 0.055 Uiso 1 1 calc R U . . .
H38B H 0.783463 0.343748 1.055287 0.055 Uiso 1 1 calc R U . . .
H38C H 0.811953 0.401799 1.007582 0.055 Uiso 1 1 calc R U . . .
C12 C 0.21307(18) 0.43165(10) 0.76303(16) 0.0386(5) Uani 1 1 d . . . . .
H12A H 0.226430 0.399589 0.725372 0.058 Uiso 1 1 calc R U . . .
H12B H 0.138864 0.427300 0.761092 0.058 Uiso 1 1 calc R U . . .
H12C H 0.266726 0.428281 0.827710 0.058 Uiso 1 1 calc R U . . .
C8 C 0.71050(16) 0.52897(9) 0.94810(13) 0.0316(4) Uani 1 1 d . . . . .
H8A H 0.676500 0.501147 0.977635 0.047 Uiso 1 1 calc R U . . .
H8B H 0.765298 0.553996 0.996058 0.047 Uiso 1 1 calc R U . . .
H8C H 0.746141 0.505523 0.914776 0.047 Uiso 1 1 calc R U . . .
C10 C 0.57457(17) 0.60818(10) 0.93602(15) 0.0355(5) Uani 1 1 d . . . . .
H10A H 0.516817 0.634822 0.894189 0.053 Uiso 1 1 calc R U . . .
H10B H 0.632937 0.632863 0.981341 0.053 Uiso 1 1 calc R U . . .
H10C H 0.543651 0.581185 0.969108 0.053 Uiso 1 1 calc R U . . .
C19 C 0.55255(19) 0.28302(9) 0.44603(16) 0.0390(5) Uani 1 1 d . . . . .
H19A H 0.527681 0.267965 0.493277 0.058 Uiso 1 1 calc R U . . .
H19B H 0.598796 0.252289 0.434313 0.058 Uiso 1 1 calc R U . . .
H19C H 0.488797 0.291436 0.388050 0.058 Uiso 1 1 calc R U . . .
C36 C 0.48566(16) 0.29845(9) 0.70816(14) 0.0336(4) Uani 1 1 d . . . . .
H36A H 0.446715 0.337273 0.698738 0.050 Uiso 1 1 calc R U . . .
H36B H 0.447750 0.268070 0.730241 0.050 Uiso 1 1 calc R U . . .
H36C H 0.487290 0.284918 0.649016 0.050 Uiso 1 1 calc R U . . .
C37 C 0.55588(17) 0.37805(9) 0.89101(15) 0.0335(4) Uani 1 1 d . . . . .
H37A H 0.598333 0.403012 0.945410 0.050 Uiso 1 1 calc R U . . .
H37B H 0.509005 0.350062 0.907279 0.050 Uiso 1 1 calc R U . . .
H37C H 0.510103 0.404349 0.839635 0.050 Uiso 1 1 calc R U . . .
C27 C 0.98560(17) 0.49052(10) 0.88248(15) 0.0353(4) Uani 1 1 d . . . . .
H27A H 0.936116 0.525583 0.865806 0.053 Uiso 1 1 calc R U . . .
H27B H 1.061005 0.504323 0.898455 0.053 Uiso 1 1 calc R U . . .
H27C H 0.981157 0.469662 0.936226 0.053 Uiso 1 1 calc R U . . .
C20 C 0.65572(18) 0.36797(10) 0.40873(14) 0.0343(4) Uani 1 1 d . . . . .
H20A H 0.591604 0.376397 0.351025 0.051 Uiso 1 1 calc R U . . .
H20B H 0.703894 0.339060 0.395803 0.051 Uiso 1 1 calc R U . . .
H20C H 0.695764 0.405800 0.432976 0.051 Uiso 1 1 calc R U . . .
C14 C 0.13777(15) 0.49919(11) 0.62308(14) 0.0369(5) Uani 1 1 d . . . . .
H14A H 0.146939 0.537799 0.595888 0.055 Uiso 1 1 calc R U . . .
H14B H 0.064310 0.497461 0.623425 0.055 Uiso 1 1 calc R U . . .
H14C H 0.146814 0.465496 0.585834 0.055 Uiso 1 1 calc R U . . .
C13 C 0.20145(17) 0.54342(10) 0.78213(15) 0.0375(5) Uani 1 1 d . . . . .
H13A H 0.250946 0.538194 0.847798 0.056 Uiso 1 1 calc R U . . .
H13B H 0.125251 0.540201 0.775667 0.056 Uiso 1 1 calc R U . . .
H13C H 0.213409 0.583454 0.760505 0.056 Uiso 1 1 calc R U . . .
C26 C 0.85900(16) 0.52650(10) 0.67002(17) 0.0389(5) Uani 1 1 d . . . . .
H26A H 0.841478 0.527496 0.602898 0.058 Uiso 1 1 calc R U . . .
H26B H 0.918469 0.555205 0.702221 0.058 Uiso 1 1 calc R U . . .
H26C H 0.793910 0.537864 0.680994 0.058 Uiso 1 1 calc R U . . .
C28 C 1.04545(16) 0.34978(10) 0.89288(16) 0.0389(5) Uani 1 1 d . . . . .
H28A H 1.034186 0.365610 0.946968 0.058 Uiso 1 1 calc R U . . .
H28B H 1.122632 0.354655 0.903007 0.058 Uiso 1 1 calc R U . . .
H28C H 1.025911 0.306642 0.884714 0.058 Uiso 1 1 calc R U . . .
C35 C 0.69578(19) 0.22594(9) 0.71372(14) 0.0341(4) Uani 1 1 d . . . . .
H35A H 0.667347 0.243586 0.650954 0.051 Uiso 1 1 calc R U . . .
H35B H 0.650013 0.191352 0.714904 0.051 Uiso 1 1 calc R U . . .
H35C H 0.771351 0.212185 0.730407 0.051 Uiso 1 1 calc R U . . .
C29 C 0.9355(2) 0.29658(11) 0.6852(2) 0.0485(6) Uani 1 1 d . . . . .
H29A H 0.922916 0.268258 0.728264 0.073 Uiso 1 1 calc R U . . .
H29B H 1.008669 0.289717 0.686074 0.073 Uiso 1 1 calc R U . . .
H29C H 0.880039 0.289976 0.621904 0.073 Uiso 1 1 calc R U . . .
C44 C 0.8006(7) 0.7029(4) 0.6885(5) 0.079(2) Uani 0.651(15) 1 d D U P A 1
H44A H 0.785300 0.746352 0.689491 0.118 Uiso 0.651(15) 1 calc R U P A 1
H44B H 0.855541 0.690615 0.749584 0.118 Uiso 0.651(15) 1 calc R U P A 1
H44C H 0.732978 0.679753 0.674586 0.118 Uiso 0.651(15) 1 calc R U P A 1
C45 C 0.8436(6) 0.6906(3) 0.6150(4) 0.0553(15) Uani 0.651(15) 1 d D U P A 1
C39 C 0.7777(5) 0.6991(4) 0.5218(5) 0.0668(18) Uani 0.651(15) 1 d D U P A 1
H39 H 0.704735 0.713135 0.504606 0.080 Uiso 0.651(15) 1 calc R U P A 1
C40 C 0.8157(6) 0.6875(5) 0.4530(6) 0.074(3) Uani 0.651(15) 1 d D U P A 1
H40 H 0.768929 0.693382 0.389201 0.088 Uiso 0.651(15) 1 calc R U P A 1
C41 C 0.9223(6) 0.6672(7) 0.4776(7) 0.069(2) Uani 0.651(15) 1 d D U P A 1
H41 H 0.948558 0.658361 0.430698 0.083 Uiso 0.651(15) 1 calc R U P A 1
C42 C 0.9898(6) 0.6600(3) 0.5704(6) 0.0579(16) Uani 0.651(15) 1 d D U P A 1
H42 H 1.063409 0.647097 0.587642 0.069 Uiso 0.651(15) 1 calc R U P A 1
C43 C 0.9511(6) 0.6715(3) 0.6387(5) 0.0537(14) Uani 0.651(15) 1 d D U P A 1
H43 H 0.998358 0.666222 0.702520 0.064 Uiso 0.651(15) 1 calc R U P A 1
C7A C 0.9617(16) 0.6583(7) 0.5867(12) 0.073(4) Uani 0.349(15) 1 d D . P A 2
H7A H 1.026471 0.635141 0.617280 0.088 Uiso 0.349(15) 1 calc R U P A 2
C6A C 0.9264(19) 0.6703(14) 0.4928(12) 0.091(6) Uani 0.349(15) 1 d D . P A 2
H6A H 0.966927 0.656530 0.458462 0.109 Uiso 0.349(15) 1 calc R U P A 2
C5A C 0.8300(15) 0.7030(10) 0.4497(12) 0.090(5) Uani 0.349(15) 1 d D . P A 2
H5A H 0.803657 0.711615 0.384816 0.108 Uiso 0.349(15) 1 calc R U P A 2
C4A C 0.7726(11) 0.7230(7) 0.5001(10) 0.085(4) Uani 0.349(15) 1 d D . P A 2
H4A H 0.705853 0.744406 0.468948 0.102 Uiso 0.349(15) 1 calc R U P A 2
C8A C 0.9038(15) 0.6796(6) 0.6370(8) 0.061(3) Uani 0.349(15) 1 d D . P A 2
H8AA H 0.929940 0.671021 0.701894 0.073 Uiso 0.349(15) 1 calc R U P A 2
C3A C 0.8093(13) 0.7128(7) 0.5951(10) 0.072(3) Uani 0.349(15) 1 d D . P A 2
C2A C 0.7529(15) 0.7370(9) 0.6555(14) 0.107(5) Uani 0.349(15) 1 d D . P A 2
H2AA H 0.735099 0.780004 0.641292 0.161 Uiso 0.349(15) 1 calc R U P A 2
H2AB H 0.801904 0.732554 0.721411 0.161 Uiso 0.349(15) 1 calc R U P A 2
H2AC H 0.685298 0.714049 0.642633 0.161 Uiso 0.349(15) 1 calc R U P A 2

loop_
_atom_site_aniso_label
_atom_site_aniso_U_11
_atom_site_aniso_U_22
_atom_site_aniso_U_33
_atom_site_aniso_U_23
_atom_site_aniso_U_13
_atom_site_aniso_U_12
La1 0.01653(5) 0.01958(5) 0.02005(5) 0.00166(3) 0.00924(4) 0.00023(3)
O1 0.0171(6) 0.0232(6) 0.0246(6) -0.0028(5) 0.0098(5) 0.0015(4)
N1 0.0199(7) 0.0214(7) 0.0187(6) -0.0012(5) 0.0086(5) 0.0001(5)
N2 0.0231(7) 0.0225(7) 0.0198(7) -0.0021(5) 0.0103(6) -0.0002(5)
C6 0.0210(8) 0.0208(8) 0.0194(7) 0.0012(6) 0.0104(6) 0.0024(6)
C5 0.0192(8) 0.0246(8) 0.0221(8) 0.0006(6) 0.0089(6) -0.0001(6)
C32 0.0248(9) 0.0244(8) 0.0281(8) 0.0050(7) 0.0133(7) -0.0044(7)
C15 0.0211(8) 0.0256(8) 0.0212(8) 0.0004(6) 0.0068(7) 0.0010(7)
C33 0.0288(9) 0.0233(8) 0.0298(9) 0.0051(7) 0.0196(7) -0.0008(7)
C31 0.0305(9) 0.0204(8) 0.0274(9) 0.0029(7) 0.0154(7) -0.0012(7)
C3 0.0239(8) 0.0251(8) 0.0221(8) 0.0003(6) 0.0124(7) 0.0044(7)
C2 0.0214(8) 0.0219(8) 0.0192(7) 0.0008(6) 0.0083(6) 0.0025(6)
C16 0.0252(9) 0.0272(8) 0.0196(8) -0.0003(7) 0.0069(7) 0.0003(7)
C17 0.0231(8) 0.0187(7) 0.0218(8) -0.0001(6) 0.0126(7) -0.0009(6)
C25 0.0244(9) 0.0328(10) 0.0417(10) -0.0053(8) 0.0198(8) -0.0016(7)
C24 0.0162(8) 0.0285(9) 0.0371(10) 0.0047(7) 0.0126(7) 0.0017(7)
C34 0.0303(9) 0.0250(8) 0.0233(8) 0.0047(7) 0.0131(7) -0.0013(7)
C4 0.0198(8) 0.0254(8) 0.0251(8) 0.0035(6) 0.0115(7) 0.0027(6)
C23 0.0173(8) 0.0276(9) 0.0305(9) 0.0001(7) 0.0117(7) -0.0023(7)
C22 0.0170(8) 0.0325(9) 0.0319(9) 0.0059(7) 0.0134(7) -0.0021(7)
C7 0.0231(8) 0.0266(8) 0.0232(8) -0.0039(7) 0.0089(7) 0.0011(7)
C21 0.0221(9) 0.0469(11) 0.0271(9) -0.0017(8) 0.0147(7) -0.0057(8)
C30 0.0265(9) 0.0228(8) 0.0281(9) 0.0072(7) 0.0122(7) 0.0028(7)
C11 0.0197(8) 0.0345(10) 0.0306(9) 0.0008(7) 0.0136(7) 0.0029(7)
C1 0.0191(8) 0.0199(8) 0.0207(7) 0.0023(6) 0.0098(6) 0.0014(6)
C9 0.0356(11) 0.0296(9) 0.0316(10) -0.0070(8) 0.0130(8) -0.0079(8)
C18 0.0314(10) 0.0253(8) 0.0250(8) -0.0018(7) 0.0154(7) 0.0040(7)
C38 0.0453(12) 0.0376(11) 0.0246(9) 0.0013(8) 0.0110(9) -0.0010(9)
C12 0.0299(10) 0.0418(12) 0.0523(13) 0.0065(10) 0.0250(10) -0.0019(9)
C8 0.0285(10) 0.0363(10) 0.0253(9) -0.0041(7) 0.0058(7) 0.0033(8)
C10 0.0300(10) 0.0440(12) 0.0320(10) -0.0154(8) 0.0118(8) 0.0014(8)
C19 0.0512(13) 0.0290(10) 0.0413(11) -0.0114(8) 0.0233(10) -0.0016(9)
C36 0.0270(10) 0.0338(10) 0.0382(10) 0.0062(8) 0.0111(8) -0.0083(8)
C37 0.0389(11) 0.0300(9) 0.0443(11) 0.0058(8) 0.0300(9) 0.0032(8)
C27 0.0288(10) 0.0405(11) 0.0377(10) -0.0084(9) 0.0146(8) -0.0049(8)
C20 0.0399(11) 0.0406(11) 0.0299(9) 0.0031(8) 0.0220(9) 0.0081(9)
C14 0.0185(9) 0.0568(13) 0.0354(10) -0.0001(9) 0.0110(8) 0.0018(8)
C13 0.0265(10) 0.0475(12) 0.0449(11) -0.0068(9) 0.0211(9) 0.0038(9)
C26 0.0236(9) 0.0389(11) 0.0545(13) 0.0200(10) 0.0161(9) 0.0013(8)
C28 0.0217(9) 0.0403(11) 0.0488(12) 0.0137(9) 0.0078(9) 0.0035(8)
C35 0.0466(12) 0.0256(9) 0.0358(10) -0.0034(8) 0.0224(9) -0.0032(8)
C29 0.0436(13) 0.0407(12) 0.0724(16) -0.0161(11) 0.0351(12) 0.0013(10)
C44 0.075(4) 0.081(5) 0.093(4) -0.020(3) 0.046(3) -0.038(3)
C45 0.046(4) 0.044(4) 0.076(3) -0.006(2) 0.024(3) -0.023(3)
C39 0.041(2) 0.076(5) 0.080(3) -0.012(3) 0.020(2) -0.023(3)
C40 0.051(3) 0.092(7) 0.072(3) -0.020(3) 0.018(2) -0.027(4)
C41 0.062(3) 0.063(5) 0.087(4) -0.018(4) 0.035(3) -0.020(3)
C42 0.054(3) 0.033(2) 0.090(4) -0.004(3) 0.034(2) -0.013(2)
C43 0.049(3) 0.032(2) 0.080(3) 0.004(2) 0.026(2) -0.017(2)
C7A 0.103(10) 0.043(6) 0.086(6) 0.016(5) 0.051(6) -0.002(6)
C6A 0.140(13) 0.060(11) 0.076(7) -0.009(6) 0.047(8) -0.011(8)
C5A 0.106(10) 0.064(8) 0.075(6) -0.015(5) 0.009(5) -0.044(6)
C4A 0.059(6) 0.071(8) 0.093(6) -0.014(5) -0.003(4) -0.044(5)
C8A 0.070(9) 0.040(5) 0.076(6) -0.002(4) 0.032(6) -0.027(6)
C3A 0.061(6) 0.047(7) 0.098(6) -0.014(5) 0.020(5) -0.028(4)
C2A 0.082(9) 0.099(11) 0.155(11) -0.032(9) 0.062(9) -0.037(8)

loop_
_atom_type_symbol
_atom_type_description
_atom_type_scat_dispersion_real
_atom_type_scat_dispersion_imag
_atom_type_scat_source
C C 0.0181 0.0091 'International Tables Vol C Tables 4.2.6.8 and 6.1.1.4'
H H 0.0000 0.0000 'International Tables Vol C Tables 4.2.6.8 and 6.1.1.4'
La La -1.4094 9.0376 'International Tables Vol C Tables 4.2.6.8 and 6.1.1.4'
N N 0.0311 0.0180 'International Tables Vol C Tables 4.2.6.8 and 6.1.1.4'
O O 0.0492 0.0322 'International Tables Vol C Tables 4.2.6.8 and 6.1.1.4'

loop_
_exptl_crystal_face_index_h
_exptl_crystal_face_index_k
_exptl_crystal_face_index_l
_exptl_crystal_face_perp_dist
-2 2 1 0.0484
-1 2 -1 0.0548
1 0 -2 0.0674
-2 2 -1 0.0497
0 0 -1 0.0537
0 0 1 0.0519
-2 1 0 0.0512
-1 -1 -2 0.0328
0 1 1 0.0421
1 0 0 0.0677
-2 1 1 0.0500
0 -2 -1 0.0427
1 1 0 0.0639
0 -2 1 0.0522
2 2 -1 0.0597
-1 2 1 0.0417
-8 5 6 0.0475

loop_
_geom_angle_atom_site_label_1
_geom_angle_atom_site_label_2
_geom_angle_atom_site_label_3
_geom_angle
_geom_angle_site_symmetry_1
_geom_angle_site_symmetry_3
_geom_angle_publ_flag
O1 La1 C32 107.22(5) . . ?
O1 La1 C33 93.65(5) . . ?
O1 La1 C31 135.89(5) . . ?
O1 La1 C17 71.44(4) . . ?
O1 La1 C25 129.67(5) . . ?
O1 La1 C24 121.60(5) . . ?
O1 La1 C34 110.06(5) . . ?
O1 La1 C23 92.14(5) . . ?
O1 La1 C22 82.31(5) . . ?
O1 La1 C21 103.67(5) . . ?
O1 La1 C30 138.75(5) . . ?
C33 La1 C32 28.74(5) . . ?
C31 La1 C32 28.67(5) . . ?
C31 La1 C33 47.59(5) . . ?
C31 La1 C25 93.34(5) . . ?
C31 La1 C21 114.90(6) . . ?
C17 La1 C32 77.19(5) . . ?
C17 La1 C33 96.28(5) . . ?
C17 La1 C31 90.32(5) . . ?
C17 La1 C25 105.02(6) . . ?
C17 La1 C24 132.35(5) . . ?
C17 La1 C34 123.55(5) . . ?
C17 La1 C23 125.89(5) . . ?
C17 La1 C22 96.82(5) . . ?
C17 La1 C21 85.68(5) . . ?
C17 La1 C30 119.16(5) . . ?
C25 La1 C32 121.17(5) . . ?
C25 La1 C33 135.75(5) . . ?
C25 La1 C21 28.70(6) . . ?
C24 La1 C32 128.06(5) . . ?
C24 La1 C33 125.11(5) . . ?
C24 La1 C31 100.59(5) . . ?
C24 La1 C25 28.98(6) . . ?
C24 La1 C34 96.33(5) . . ?
C24 La1 C22 48.08(5) . . ?
C24 La1 C21 47.59(6) . . ?
C34 La1 C32 47.57(5) . . ?
C34 La1 C33 28.94(5) . . ?
C34 La1 C31 47.95(5) . . ?
C34 La1 C25 112.25(6) . . ?
C34 La1 C22 139.60(5) . . ?
C34 La1 C21 140.73(6) . . ?
C23 La1 C32 154.45(5) . . ?
C23 La1 C33 136.91(5) . . ?
C23 La1 C31 129.51(5) . . ?
C23 La1 C25 47.97(5) . . ?
C23 La1 C24 29.49(5) . . ?
C23 La1 C34 110.56(5) . . ?
C23 La1 C22 29.08(5) . . ?
C23 La1 C21 47.59(5) . . ?
C23 La1 C30 107.12(5) . . ?
C22 La1 C32 165.98(5) . . ?
C22 La1 C33 164.26(5) . . ?
C22 La1 C31 140.87(5) . . ?
C22 La1 C25 47.64(5) . . ?
C22 La1 C21 28.69(6) . . ?
C21 La1 C32 137.32(6) . . ?
C21 La1 C33 162.24(6) . . ?
C30 La1 C32 47.38(5) . . ?
C30 La1 C33 47.64(5) . . ?
C30 La1 C31 28.98(5) . . ?
C30 La1 C25 88.23(6) . . ?
C30 La1 C24 82.38(5) . . ?
C30 La1 C34 29.17(5) . . ?
C30 La1 C22 130.32(5) . . ?
C30 La1 C21 116.36(6) . . ?
C1 O1 La1 123.24(10) . . ?
C15 N1 C6 121.55(14) . . ?
C17 N1 C6 127.44(14) . . ?
C17 N1 C15 110.98(14) . . ?
C16 N2 C18 124.57(14) . . ?
C17 N2 C16 111.89(14) . . ?
C17 N2 C18 123.35(14) . . ?
C5 C6 N1 117.02(14) . . ?
C5 C6 C1 122.23(15) . . ?
C1 C6 N1 120.73(14) . . ?
C6 C5 H5 119.3 . . ?
C6 C5 C4 121.38(16) . . ?
C4 C5 H5 119.3 . . ?
C33 C32 La1 75.15(10) . . ?
C33 C32 C36 125.45(17) . . ?
C31 C32 La1 74.74(10) . . ?
C31 C32 C33 108.42(16) . . ?
C31 C32 C36 125.68(17) . . ?
C36 C32 La1 122.38(11) . . ?
N1 C15 H15 126.5 . . ?
C16 C15 N1 107.06(15) . . ?
C16 C15 H15 126.5 . . ?
C32 C33 La1 76.11(10) . . ?
C32 C33 C37 125.19(17) . . ?
C34 C33 La1 73.98(10) . . ?
C34 C33 C32 107.76(16) . . ?
C34 C33 C37 126.47(17) . . ?
C37 C33 La1 122.67(12) . . ?
C32 C31 La1 76.59(10) . . ?
C32 C31 C35 126.56(17) . . ?
C30 C31 La1 74.05(10) . . ?
C30 C31 C32 107.45(16) . . ?
C30 C31 C35 125.82(17) . . ?
C35 C31 La1 118.99(12) . . ?
C2 C3 H3 118.0 . . ?
C2 C3 C4 124.00(16) . . ?
C4 C3 H3 118.0 . . ?
C3 C2 C7 121.25(15) . . ?
C3 C2 C1 118.89(15) . . ?
C1 C2 C7 119.86(15) . . ?
N2 C16 H16 126.8 . . ?
C15 C16 N2 106.34(15) . . ?
C15 C16 H16 126.8 . . ?
N1 C17 La1 117.89(11) . . ?
N2 C17 La1 137.25(12) . . ?
N2 C17 N1 103.74(14) . . ?
C24 C25 La1 74.02(10) . . ?
C24 C25 C29 126.7(2) . . ?
C21 C25 La1 75.68(10) . . ?
C21 C25 C24 107.70(17) . . ?
C21 C25 C29 125.4(2) . . ?
C29 C25 La1 119.77(13) . . ?
C25 C24 La1 77.00(10) . . ?
C25 C24 C23 107.53(16) . . ?
C25 C24 C28 126.06(18) . . ?
C23 C24 La1 74.37(10) . . ?
C23 C24 C28 126.02(18) . . ?
C28 C24 La1 120.21(13) . . ?
C33 C34 La1 77.08(10) . . ?
C33 C34 C38 126.63(17) . . ?
C30 C34 La1 75.07(10) . . ?
C30 C34 C33 107.66(16) . . ?
C30 C34 C38 125.59(17) . . ?
C38 C34 La1 117.13(12) . . ?
C5 C4 C3 116.50(15) . . ?
C5 C4 C11 120.19(16) . . ?
C3 C4 C11 123.24(16) . . ?
C24 C23 La1 76.14(10) . . ?
C24 C23 C27 125.80(17) . . ?
C22 C23 La1 77.35(10) . . ?
C22 C23 C24 108.31(16) . . ?
C22 C23 C27 125.89(17) . . ?
C27 C23 La1 112.70(12) . . ?
C23 C22 La1 73.57(10) . . ?
C23 C22 C26 125.59(18) . . ?
C21 C22 La1 76.19(10) . . ?
C21 C22 C23 107.49(16) . . ?
C21 C22 C26 126.91(18) . . ?
C26 C22 La1 116.89(12) . . ?
C9 C7 C2 109.72(14) . . ?
C8 C7 C2 110.80(15) . . ?
C8 C7 C9 109.53(16) . . ?
C10 C7 C2 112.38(15) . . ?
C10 C7 C9 107.51(16) . . ?
C10 C7 C8 106.81(15) . . ?
La1 C21 H21 115.8 . . ?
C25 C21 La1 75.63(11) . . ?
C25 C21 H21 125.5 . . ?
C22 C21 La1 75.12(10) . . ?
C22 C21 C25 108.96(17) . . ?
C22 C21 H21 125.5 . . ?
La1 C30 H30 113.9 . . ?
C31 C30 La1 76.97(10) . . ?
C31 C30 C34 108.71(16) . . ?
C31 C30 H30 125.6 . . ?
C34 C30 La1 75.77(10) . . ?
C34 C30 H30 125.6 . . ?
C4 C11 C12 108.01(15) . . ?
C4 C11 C14 111.03(15) . . ?
C14 C11 C12 108.67(17) . . ?
C13 C11 C4 112.09(16) . . ?
C13 C11 C12 108.65(17) . . ?
C13 C11 C14 108.32(16) . . ?
O1 C1 C6 120.58(14) . . ?
O1 C1 C2 122.89(15) . . ?
C6 C1 C2 116.53(15) . . ?
C7 C9 H9A 109.5 . . ?
C7 C9 H9B 109.5 . . ?
C7 C9 H9C 109.5 . . ?
H9A C9 H9B 109.5 . . ?
H9A C9 H9C 109.5 . . ?
H9B C9 H9C 109.5 . . ?
N2 C18 H18 108.0 . . ?
N2 C18 C19 109.82(16) . . ?
N2 C18 C20 110.93(15) . . ?
C19 C18 H18 108.0 . . ?
C19 C18 C20 111.96(16) . . ?
C20 C18 H18 108.0 . . ?
C34 C38 H38A 109.5 . . ?
C34 C38 H38B 109.5 . . ?
C34 C38 H38C 109.5 . . ?
H38A C38 H38B 109.5 . . ?
H38A C38 H38C 109.5 . . ?
H38B C38 H38C 109.5 . . ?
C11 C12 H12A 109.5 . . ?
C11 C12 H12B 109.5 . . ?
C11 C12 H12C 109.5 . . ?
H12A C12 H12B 109.5 . . ?
H12A C12 H12C 109.5 . . ?
H12B C12 H12C 109.5 . . ?
C7 C8 H8A 109.5 . . ?
C7 C8 H8B 109.5 . . ?
C7 C8 H8C 109.5 . . ?
H8A C8 H8B 109.5 . . ?
H8A C8 H8C 109.5 . . ?
H8B C8 H8C 109.5 . . ?
C7 C10 H10A 109.5 . . ?
C7 C10 H10B 109.5 . . ?
C7 C10 H10C 109.5 . . ?
H10A C10 H10B 109.5 . . ?
H10A C10 H10C 109.5 . . ?
H10B C10 H10C 109.5 . . ?
C18 C19 H19A 109.5 . . ?
C18 C19 H19B 109.5 . . ?
C18 C19 H19C 109.5 . . ?
H19A C19 H19B 109.5 . . ?
H19A C19 H19C 109.5 . . ?
H19B C19 H19C 109.5 . . ?
C32 C36 H36A 109.5 . . ?
C32 C36 H36B 109.5 . . ?
C32 C36 H36C 109.5 . . ?
H36A C36 H36B 109.5 . . ?
H36A C36 H36C 109.5 . . ?
H36B C36 H36C 109.5 . . ?
C33 C37 H37A 109.5 . . ?
C33 C37 H37B 109.5 . . ?
C33 C37 H37C 109.5 . . ?
H37A C37 H37B 109.5 . . ?
H37A C37 H37C 109.5 . . ?
H37B C37 H37C 109.5 . . ?
C23 C27 H27A 109.5 . . ?
C23 C27 H27B 109.5 . . ?
C23 C27 H27C 109.5 . . ?
H27A C27 H27B 109.5 . . ?
H27A C27 H27C 109.5 . . ?
H27B C27 H27C 109.5 . . ?
C18 C20 H20A 109.5 . . ?
C18 C20 H20B 109.5 . . ?
C18 C20 H20C 109.5 . . ?
H20A C20 H20B 109.5 . . ?
H20A C20 H20C 109.5 . . ?
H20B C20 H20C 109.5 . . ?
C11 C14 H14A 109.5 . . ?
C11 C14 H14B 109.5 . . ?
C11 C14 H14C 109.5 . . ?
H14A C14 H14B 109.5 . . ?
H14A C14 H14C 109.5 . . ?
H14B C14 H14C 109.5 . . ?
C11 C13 H13A 109.5 . . ?
C11 C13 H13B 109.5 . . ?
C11 C13 H13C 109.5 . . ?
H13A C13 H13B 109.5 . . ?
H13A C13 H13C 109.5 . . ?
H13B C13 H13C 109.5 . . ?
C22 C26 H26A 109.5 . . ?
C22 C26 H26B 109.5 . . ?
C22 C26 H26C 109.5 . . ?
H26A C26 H26B 109.5 . . ?
H26A C26 H26C 109.5 . . ?
H26B C26 H26C 109.5 . . ?
C24 C28 H28A 109.5 . . ?
C24 C28 H28B 109.5 . . ?
C24 C28 H28C 109.5 . . ?
H28A C28 H28B 109.5 . . ?
H28A C28 H28C 109.5 . . ?
H28B C28 H28C 109.5 . . ?
C31 C35 H35A 109.5 . . ?
C31 C35 H35B 109.5 . . ?
C31 C35 H35C 109.5 . . ?
H35A C35 H35B 109.5 . . ?
H35A C35 H35C 109.5 . . ?
H35B C35 H35C 109.5 . . ?
C25 C29 H29A 109.5 . . ?
C25 C29 H29B 109.5 . . ?
C25 C29 H29C 109.5 . . ?
H29A C29 H29B 109.5 . . ?
H29A C29 H29C 109.5 . . ?
H29B C29 H29C 109.5 . . ?
H44A C44 H44B 109.5 . . ?
H44A C44 H44C 109.5 . . ?
H44B C44 H44C 109.5 . . ?
C45 C44 H44A 109.5 . . ?
C45 C44 H44B 109.5 . . ?
C45 C44 H44C 109.5 . . ?
C39 C45 C44 120.6(6) . . ?
C39 C45 C43 118.3(5) . . ?
C43 C45 C44 121.1(6) . . ?
C45 C39 H39 119.3 . . ?
C45 C39 C40 121.4(6) . . ?
C40 C39 H39 119.3 . . ?
C39 C40 H40 120.2 . . ?
C39 C40 C41 119.6(7) . . ?
C41 C40 H40 120.2 . . ?
C40 C41 H41 120.2 . . ?
C42 C41 C40 119.5(7) . . ?
C42 C41 H41 120.2 . . ?
C41 C42 H42 119.8 . . ?
C41 C42 C43 120.4(6) . . ?
C43 C42 H42 119.8 . . ?
C45 C43 H43 119.7 . . ?
C42 C43 C45 120.7(5) . . ?
C42 C43 H43 119.7 . . ?
C6A C7A H7A 119.6 . . ?
C6A C7A C8A 120.8(12) . . ?
C8A C7A H7A 119.6 . . ?
C7A C6A H6A 120.9 . . ?
C7A C6A C5A 118.2(13) . . ?
C5A C6A H6A 120.9 . . ?
C6A C5A H5A 119.8 . . ?
C4A C5A C6A 120.4(14) . . ?
C4A C5A H5A 119.8 . . ?
C5A C4A H4A 119.1 . . ?
C5A C4A C3A 121.8(12) . . ?
C3A C4A H4A 119.1 . . ?
C7A C8A H8AA 119.4 . . ?
C3A C8A C7A 121.3(10) . . ?
C3A C8A H8AA 119.4 . . ?
C4A C3A C2A 124.1(11) . . ?
C8A C3A C4A 117.5(10) . . ?
C8A C3A C2A 118.4(11) . . ?
C3A C2A H2AA 109.5 . . ?
C3A C2A H2AB 109.5 . . ?
C3A C2A H2AC 109.5 . . ?
H2AA C2A H2AB 109.5 . . ?
H2AA C2A H2AC 109.5 . . ?
H2AB C2A H2AC 109.5 . . ?

loop_
_geom_bond_atom_site_label_1
_geom_bond_atom_site_label_2
_geom_bond_distance
_geom_bond_site_symmetry_2
_geom_bond_publ_flag
La1 O1 2.3235(11) . ?
La1 C32 2.8697(17) . ?
La1 C33 2.8574(17) . ?
La1 C31 2.8461(17) . ?
La1 C17 2.6474(17) . ?
La1 C25 2.8479(18) . ?
La1 C24 2.8098(17) . ?
La1 C34 2.8178(17) . ?
La1 C23 2.7870(17) . ?
La1 C22 2.8350(17) . ?
La1 C21 2.8485(18) . ?
La1 C30 2.8088(17) . ?
O1 C1 1.328(2) . ?
N1 C6 1.438(2) . ?
N1 C15 1.388(2) . ?
N1 C17 1.366(2) . ?
N2 C16 1.385(2) . ?
N2 C17 1.357(2) . ?
N2 C18 1.470(2) . ?
C6 C5 1.385(2) . ?
C6 C1 1.418(2) . ?
C5 H5 0.9500 . ?
C5 C4 1.390(2) . ?
C32 C33 1.421(3) . ?
C32 C31 1.415(3) . ?
C32 C36 1.504(3) . ?
C15 H15 0.9500 . ?
C15 C16 1.345(2) . ?
C33 C34 1.419(3) . ?
C33 C37 1.503(3) . ?
C31 C30 1.415(3) . ?
C31 C35 1.505(3) . ?
C3 H3 0.9500 . ?
C3 C2 1.395(2) . ?
C3 C4 1.398(2) . ?
C2 C7 1.543(2) . ?
C2 C1 1.425(2) . ?
C16 H16 0.9500 . ?
C25 C24 1.416(3) . ?
C25 C21 1.412(3) . ?
C25 C29 1.507(3) . ?
C24 C23 1.425(2) . ?
C24 C28 1.504(3) . ?
C34 C30 1.417(3) . ?
C34 C38 1.511(3) . ?
C4 C11 1.535(2) . ?
C23 C22 1.412(2) . ?
C23 C27 1.496(3) . ?
C22 C21 1.408(3) . ?
C22 C26 1.506(3) . ?
C7 C9 1.539(3) . ?
C7 C8 1.537(2) . ?
C7 C10 1.533(2) . ?
C21 H21 0.9500 . ?
C30 H30 0.9500 . ?
C11 C12 1.541(3) . ?
C11 C14 1.536(3) . ?
C11 C13 1.527(3) . ?
C9 H9A 0.9800 . ?
C9 H9B 0.9800 . ?
C9 H9C 0.9800 . ?
C18 H18 1.0000 . ?
C18 C19 1.520(3) . ?
C18 C20 1.524(3) . ?
C38 H38A 0.9800 . ?
C38 H38B 0.9800 . ?
C38 H38C 0.9800 . ?
C12 H12A 0.9800 . ?
C12 H12B 0.9800 . ?
C12 H12C 0.9800 . ?
C8 H8A 0.9800 . ?
C8 H8B 0.9800 . ?
C8 H8C 0.9800 . ?
C10 H10A 0.9800 . ?
C10 H10B 0.9800 . ?
C10 H10C 0.9800 . ?
C19 H19A 0.9800 . ?
C19 H19B 0.9800 . ?
C19 H19C 0.9800 . ?
C36 H36A 0.9800 . ?
C36 H36B 0.9800 . ?
C36 H36C 0.9800 . ?
C37 H37A 0.9800 . ?
C37 H37B 0.9800 . ?
C37 H37C 0.9800 . ?
C27 H27A 0.9800 . ?
C27 H27B 0.9800 . ?
C27 H27C 0.9800 . ?
C20 H20A 0.9800 . ?
C20 H20B 0.9800 . ?
C20 H20C 0.9800 . ?
C14 H14A 0.9800 . ?
C14 H14B 0.9800 . ?
C14 H14C 0.9800 . ?
C13 H13A 0.9800 . ?
C13 H13B 0.9800 . ?
C13 H13C 0.9800 . ?
C26 H26A 0.9800 . ?
C26 H26B 0.9800 . ?
C26 H26C 0.9800 . ?
C28 H28A 0.9800 . ?
C28 H28B 0.9800 . ?
C28 H28C 0.9800 . ?
C35 H35A 0.9800 . ?
C35 H35B 0.9800 . ?
C35 H35C 0.9800 . ?
C29 H29A 0.9800 . ?
C29 H29B 0.9800 . ?
C29 H29C 0.9800 . ?
C44 H44A 0.9800 . ?
C44 H44B 0.9800 . ?
C44 H44C 0.9800 . ?
C44 C45 1.499(7) . ?
C45 C39 1.379(7) . ?
C45 C43 1.391(6) . ?
C39 H39 0.9500 . ?
C39 C40 1.383(7) . ?
C40 H40 0.9500 . ?
C40 C41 1.386(7) . ?
C41 H41 0.9500 . ?
C41 C42 1.377(7) . ?
C42 H42 0.9500 . ?
C42 C43 1.381(7) . ?
C43 H43 0.9500 . ?
C7A H7A 0.9500 . ?
C7A C6A 1.376(12) . ?
C7A C8A 1.385(11) . ?
C6A H6A 0.9500 . ?
C6A C5A 1.388(13) . ?
C5A H5A 0.9500 . ?
C5A C4A 1.370(12) . ?
C4A H4A 0.9500 . ?
C4A C3A 1.384(11) . ?
C8A H8AA 0.9500 . ?
C8A C3A 1.374(11) . ?
C3A C2A 1.518(13) . ?
C2A H2AA 0.9800 . ?
C2A H2AB 0.9800 . ?
C2A H2AC 0.9800 . ?

loop_
_geom_torsion_atom_site_label_1
_geom_torsion_atom_site_label_2
_geom_torsion_atom_site_label_3
_geom_torsion_atom_site_label_4
_geom_torsion
_geom_torsion_site_symmetry_1
_geom_torsion_site_symmetry_2
_geom_torsion_site_symmetry_3
_geom_torsion_site_symmetry_4
_geom_torsion_publ_flag
La1 O1 C1 C6 -55.98(18) . . . . ?
La1 O1 C1 C2 123.85(14) . . . . ?
La1 C32 C33 C34 -67.81(12) . . . . ?
La1 C32 C33 C37 120.40(17) . . . . ?
La1 C32 C31 C30 68.22(12) . . . . ?
La1 C32 C31 C35 -116.32(17) . . . . ?
La1 C33 C34 C30 -69.48(12) . . . . ?
La1 C33 C34 C38 114.36(18) . . . . ?
La1 C31 C30 C34 69.83(12) . . . . ?
La1 C25 C24 C23 -68.72(12) . . . . ?
La1 C25 C24 C28 118.08(19) . . . . ?
La1 C25 C21 C22 68.39(13) . . . . ?
La1 C24 C23 C22 -71.38(12) . . . . ?
La1 C24 C23 C27 108.18(18) . . . . ?
La1 C34 C30 C31 -70.64(12) . . . . ?
La1 C23 C22 C21 -69.28(12) . . . . ?
La1 C23 C22 C26 111.64(17) . . . . ?
La1 C22 C21 C25 -68.73(13) . . . . ?
N1 C6 C5 C4 -174.35(15) . . . . ?
N1 C6 C1 O1 -9.9(2) . . . . ?
N1 C6 C1 C2 170.27(14) . . . . ?
N1 C15 C16 N2 -0.37(19) . . . . ?
C6 N1 C15 C16 -177.89(15) . . . . ?
C6 N1 C17 La1 -12.1(2) . . . . ?
C6 N1 C17 N2 177.95(15) . . . . ?
C6 C5 C4 C3 1.7(2) . . . . ?
C6 C5 C4 C11 -175.48(16) . . . . ?
C5 C6 C1 O1 171.87(15) . . . . ?
C5 C6 C1 C2 -8.0(2) . . . . ?
C5 C4 C11 C12 75.2(2) . . . . ?
C5 C4 C11 C14 -43.9(2) . . . . ?
C5 C4 C11 C13 -165.17(17) . . . . ?
C32 C33 C34 La1 69.25(12) . . . . ?
C32 C33 C34 C30 -0.23(19) . . . . ?
C32 C33 C34 C38 -176.39(17) . . . . ?
C32 C31 C30 La1 -69.96(12) . . . . ?
C32 C31 C30 C34 -0.13(19) . . . . ?
C15 N1 C6 C5 40.5(2) . . . . ?
C15 N1 C6 C1 -137.80(16) . . . . ?
C15 N1 C17 La1 169.87(11) . . . . ?
C15 N1 C17 N2 -0.11(18) . . . . ?
C33 C32 C31 La1 -68.23(12) . . . . ?
C33 C32 C31 C30 -0.01(19) . . . . ?
C33 C32 C31 C35 175.45(17) . . . . ?
C33 C34 C30 La1 70.87(12) . . . . ?
C33 C34 C30 C31 0.22(19) . . . . ?
C31 C32 C33 La1 67.96(12) . . . . ?
C31 C32 C33 C34 0.15(19) . . . . ?
C31 C32 C33 C37 -171.64(16) . . . . ?
C3 C2 C7 C9 -122.89(18) . . . . ?
C3 C2 C7 C8 116.05(18) . . . . ?
C3 C2 C7 C10 -3.3(2) . . . . ?
C3 C2 C1 O1 -173.39(15) . . . . ?
C3 C2 C1 C6 6.5(2) . . . . ?
C3 C4 C11 C12 -101.8(2) . . . . ?
C3 C4 C11 C14 139.18(18) . . . . ?
C3 C4 C11 C13 17.9(2) . . . . ?
C2 C3 C4 C5 -3.0(3) . . . . ?
C2 C3 C4 C11 174.00(16) . . . . ?
C16 N2 C17 La1 -167.04(13) . . . . ?
C16 N2 C17 N1 -0.13(19) . . . . ?
C16 N2 C18 C19 -64.5(2) . . . . ?
C16 N2 C18 C20 59.8(2) . . . . ?
C17 N1 C6 C5 -137.36(17) . . . . ?
C17 N1 C6 C1 44.3(2) . . . . ?
C17 N1 C15 C16 0.3(2) . . . . ?
C17 N2 C16 C15 0.3(2) . . . . ?
C17 N2 C18 C19 110.10(19) . . . . ?
C17 N2 C18 C20 -125.60(18) . . . . ?
C25 C24 C23 La1 70.53(13) . . . . ?
C25 C24 C23 C22 -0.9(2) . . . . ?
C25 C24 C23 C27 178.71(17) . . . . ?
C24 C25 C21 La1 -67.68(13) . . . . ?
C24 C25 C21 C22 0.7(2) . . . . ?
C24 C23 C22 La1 70.56(12) . . . . ?
C24 C23 C22 C21 1.3(2) . . . . ?
C24 C23 C22 C26 -177.80(17) . . . . ?
C4 C3 C2 C7 178.84(16) . . . . ?
C4 C3 C2 C1 -1.2(3) . . . . ?
C23 C22 C21 La1 67.49(12) . . . . ?
C23 C22 C21 C25 -1.2(2) . . . . ?
C7 C2 C1 O1 6.6(2) . . . . ?
C7 C2 C1 C6 -173.55(15) . . . . ?
C21 C25 C24 La1 68.81(13) . . . . ?
C21 C25 C24 C23 0.1(2) . . . . ?
C21 C25 C24 C28 -173.11(18) . . . . ?
C1 C6 C5 C4 4.0(3) . . . . ?
C1 C2 C7 C9 57.1(2) . . . . ?
C1 C2 C7 C8 -64.0(2) . . . . ?
C1 C2 C7 C10 176.65(16) . . . . ?
C18 N2 C16 C15 175.44(16) . . . . ?
C18 N2 C17 La1 17.8(3) . . . . ?
C18 N2 C17 N1 -175.32(15) . . . . ?
C38 C34 C30 La1 -112.92(18) . . . . ?
C38 C34 C30 C31 176.44(17) . . . . ?
C36 C32 C33 La1 -119.43(17) . . . . ?
C36 C32 C33 C34 172.76(16) . . . . ?
C36 C32 C33 C37 1.0(3) . . . . ?
C36 C32 C31 La1 119.18(17) . . . . ?
C36 C32 C31 C30 -172.61(16) . . . . ?
C36 C32 C31 C35 2.9(3) . . . . ?
C37 C33 C34 La1 -119.09(17) . . . . ?
C37 C33 C34 C30 171.43(17) . . . . ?
C37 C33 C34 C38 -4.7(3) . . . . ?
C27 C23 C22 La1 -109.01(18) . . . . ?
C27 C23 C22 C21 -178.28(17) . . . . ?
C27 C23 C22 C26 2.6(3) . . . . ?
C26 C22 C21 La1 -113.44(18) . . . . ?
C26 C22 C21 C25 177.84(17) . . . . ?
C28 C24 C23 La1 -116.27(18) . . . . ?
C28 C24 C23 C22 172.35(17) . . . . ?
C28 C24 C23 C27 -8.1(3) . . . . ?
C35 C31 C30 La1 114.54(17) . . . . ?
C35 C31 C30 C34 -175.63(17) . . . . ?
C29 C25 C24 La1 -115.5(2) . . . . ?
C29 C25 C24 C23 175.77(18) . . . . ?
C29 C25 C24 C28 2.6(3) . . . . ?
C29 C25 C21 La1 116.57(19) . . . . ?
C29 C25 C21 C22 -175.04(18) . . . . ?
C44 C45 C39 C40 -179.4(7) . . . . ?
C44 C45 C43 C42 179.7(5) . . . . ?
C45 C39 C40 C41 -0.3(13) . . . . ?
C39 C45 C43 C42 -1.3(9) . . . . ?
C39 C40 C41 C42 -1.3(17) . . . . ?
C40 C41 C42 C43 1.5(16) . . . . ?
C41 C42 C43 C45 -0.2(12) . . . . ?
C43 C45 C39 C40 1.6(9) . . . . ?
C7A C6A C5A C4A 0(4) . . . . ?
C7A C8A C3A C4A 1.6(18) . . . . ?
C7A C8A C3A C2A -177.4(13) . . . . ?
C6A C7A C8A C3A 0(3) . . . . ?
C6A C5A C4A C3A 2(3) . . . . ?
C5A C4A C3A C8A -2.6(19) . . . . ?
C5A C4A C3A C2A 176.3(14) . . . . ?
C8A C7A C6A C5A -1(4) . . . . ?

loop_
_exptl_oxdiff_crystal_face_indexfrac_h
_exptl_oxdiff_crystal_face_indexfrac_k
_exptl_oxdiff_crystal_face_indexfrac_l
_exptl_oxdiff_crystal_face_x
_exptl_oxdiff_crystal_face_y
_exptl_oxdiff_crystal_face_z
-2.0009 2.0010 0.9964 0.0249 0.0526 0.2643
-1.0015 1.9926 -1.0044 -0.0084 0.2009 0.1323
0.9994 -0.0083 -2.0008 -0.0333 0.1483 -0.1320
-2.0040 1.9895 -1.0028 -0.0770 0.2392 0.2315
-0.0015 -0.0057 -0.9996 -0.0509 0.0933 -0.0164
0.0015 0.0057 0.9996 0.0509 -0.0933 0.0164
-2.0037 0.9944 0.0000 -0.0816 0.1112 0.2232
-1.0069 -1.0155 -1.9943 -0.2260 0.1903 0.0417
0.0028 1.0065 0.9963 0.1065 -0.0587 0.0411
1.0025 0.0032 -0.0017 0.0686 -0.0383 -0.0992
-2.0022 1.0002 0.9996 -0.0307 0.0179 0.2395
-0.0041 -2.0073 -0.9931 -0.1621 0.0240 -0.0658
1.0038 1.0040 -0.0049 0.1242 -0.0037 -0.0745
-0.0010 -1.9958 1.0061 -0.0602 -0.1626 -0.0331
2.0060 2.0022 -1.0094 0.1974 0.0860 -0.1653
-0.9984 2.0041 0.9947 0.0935 0.0143 0.1651
-7.9957 4.6788 5.5279 -0.0070 -0.0485 0.9988
